data_1502994
loop_
_publ_author_name
'Tan, Bin'
'Lu, Yunpeng'
'Zeng, Xiaofei'
'Chua, Pei Juan'
'Zhong, Guofu'

_publ_section_title
;
 Facile domino access to chiral bicyclo[3.2.1]octanes and discovery of a
 new catalytic activation mode.
;
_journal_issue 12
_journal_name_full 'Organic letters'
_journal_page_first 2682
_journal_page_last 2685
_journal_paper_doi 10.1021/ol1007795
_journal_volume 12
_journal_year 2010
_chemical_absolute_configuration ad
_chemical_formula_moiety 'C16 H16 Cl N O6'
_chemical_formula_sum 'C16 H16 Cl N O6'
_chemical_formula_weight 353.75
_chemical_name_systematic
;

 ?

;
_space_group_IT_number 19
_symmetry_cell_setting orthorhombic
_symmetry_space_group_name_Hall 'P 2ac 2ab'
_symmetry_space_group_name_H-M 'P 21 21 21'
_atom_sites_solution_hydrogens geom
_atom_sites_solution_primary direct
_atom_sites_solution_secondary difmap
_audit_creation_method SHELXL-97
_cell_angle_alpha 90.00
_cell_angle_beta 90.00
_cell_angle_gamma 90.00
_cell_formula_units_Z 8
_cell_length_a 9.6941(3)
_cell_length_b 14.7085(4)
_cell_length_c 21.8771(6)
_cell_measurement_reflns_used 7650
_cell_measurement_temperature 296(2)
_cell_measurement_theta_max 24.90
_cell_measurement_theta_min 2.30
_cell_volume 3119.36(15)
_computing_cell_refinement 'Bruker SMART'
_computing_data_collection 'Bruker SMART'
_computing_data_reduction 'Bruker SAINT'
_computing_molecular_graphics 'Bruker SHELXTL'
_computing_publication_material 'Bruker SHELXTL'
_computing_structure_refinement 'SHELXL-97 (Sheldrick, 1997)'
_computing_structure_solution 'SHELXS-97 (Sheldrick, 1990)'
_diffrn_ambient_temperature 296(2)
_diffrn_measured_fraction_theta_full 0.993
_diffrn_measured_fraction_theta_max 0.993
_diffrn_measurement_device_type 'CCD area detector'
_diffrn_measurement_method 'phi and omega scans'
_diffrn_radiation_monochromator graphite
_diffrn_radiation_source 'fine-focus sealed tube'
_diffrn_radiation_type MoK\a
_diffrn_radiation_wavelength 0.71073
_diffrn_reflns_av_R_equivalents 0.0329
_diffrn_reflns_av_sigmaI/netI 0.0192
_diffrn_reflns_limit_h_max 11
_diffrn_reflns_limit_h_min -11
_diffrn_reflns_limit_k_max 12
_diffrn_reflns_limit_k_min -17
_diffrn_reflns_limit_l_max 26
_diffrn_reflns_limit_l_min -26
_diffrn_reflns_number 41852
_diffrn_reflns_theta_full 25.18
_diffrn_reflns_theta_max 25.18
_diffrn_reflns_theta_min 1.67
_exptl_absorpt_coefficient_mu 0.279
_exptl_absorpt_correction_T_max 0.9727
_exptl_absorpt_correction_T_min 0.9063
_exptl_absorpt_correction_type multi-scan
_exptl_absorpt_process_details sadabs
_exptl_crystal_colour colourless
_exptl_crystal_density_diffrn 1.506
_exptl_crystal_density_method 'not measured'
_exptl_crystal_description prism
_exptl_crystal_F_000 1472
_exptl_crystal_size_max 0.36
_exptl_crystal_size_mid 0.16
_exptl_crystal_size_min 0.10
_refine_diff_density_max 0.301
_refine_diff_density_min -0.309
_refine_diff_density_rms 0.107
_refine_ls_abs_structure_details 'Flack H D (1983), Acta Cryst. A39, 876-881'
_refine_ls_abs_structure_Flack 0.01(5)
_refine_ls_extinction_method none
_refine_ls_goodness_of_fit_ref 1.149
_refine_ls_hydrogen_treatment constr
_refine_ls_matrix_type full
_refine_ls_number_parameters 436
_refine_ls_number_reflns 5556
_refine_ls_number_restraints 0
_refine_ls_restrained_S_all 1.149
_refine_ls_R_factor_all 0.0360
_refine_ls_R_factor_gt 0.0286
_refine_ls_shift/su_max 0.001
_refine_ls_shift/su_mean 0.000
_refine_ls_structure_factor_coef Fsqd
_refine_ls_weighting_details 'calc w=1/[\s^2^(Fo^2^)+(0.0707P)^2^+0.0000P] where P=(Fo^2^+2Fc^2^)/3'
_refine_ls_weighting_scheme calc
_refine_ls_wR_factor_gt 0.0837
_refine_ls_wR_factor_ref 0.1025
_reflns_number_gt 5119
_reflns_number_total 5556
_reflns_threshold_expression >2sigma(I)
_cod_data_source_file ol1007795_si_003.cif
_cod_data_source_block zgf45
_cod_depositor_comments
;
The following automatic conversions were performed:

'_symmetry_cell_setting' value 'Orthorhombic' changed to
'orthorhombic' according to
/home/saulius/struct/CIF-dictionaries/cif_core.dic dictionary named
'cif_core.dic' version 2.4.2 from 2011-04-26.

Automatic conversion script
Id: cif_fix_values 1715 2011-07-08 13:25:40Z adriana 
;
_cod_original_sg_symbol_H-M P2(1)2(1)2(1)
_cod_database_code 1502994

loop_
_symmetry_equiv_pos_as_xyz
'x, y, z'
'-x+1/2, -y, z+1/2'
'-x, y+1/2, -z+1/2'
'x+1/2, -y+1/2, -z'

loop_
_atom_site_label
_atom_site_type_symbol
_atom_site_fract_x
_atom_site_fract_y
_atom_site_fract_z
_atom_site_U_iso_or_equiv
_atom_site_adp_type
_atom_site_occupancy
_atom_site_symmetry_multiplicity
_atom_site_calc_flag
_atom_site_refinement_flags
C1 C 0.7908(2) 1.10266(15) 0.74827(10) 0.0330(5) Uani 1 1 d .
C2 C 0.8413(3) 1.18222(15) 0.72270(12) 0.0429(6) Uani 1 1 d .
H2 H 0.9171 1.2109 0.7402 0.051 Uiso 1 1 calc R
C3 C 0.7806(3) 1.21884(16) 0.67203(12) 0.0457(6) Uani 1 1 d .
H3 H 0.8156 1.2715 0.6543 0.055 Uiso 1 1 calc R
C4 C 0.6667(3) 1.17635(15) 0.64774(10) 0.0419(6) Uani 1 1 d .
H4 H 0.6225 1.2018 0.6141 0.050 Uiso 1 1 calc R
C5 C 0.6171(2) 1.09641(15) 0.67262(10) 0.0343(5) Uani 1 1 d .
H5 H 0.5398 1.0693 0.6552 0.041 Uiso 1 1 calc R
C6 C 0.6794(2) 1.05500(14) 0.72309(9) 0.0279(4) Uani 1 1 d .
C7 C 0.6245(2) 0.96701(13) 0.75085(9) 0.0265(4) Uani 1 1 d .
H7 H 0.5891 0.9833 0.7914 0.032 Uiso 1 1 calc R
C8 C 0.7327(2) 0.89080(14) 0.76163(10) 0.0301(5) Uani 1 1 d .
H8 H 0.8184 0.9046 0.7398 0.036 Uiso 1 1 calc R
C9 C 0.6676(2) 0.80156(14) 0.73682(11) 0.0352(5) Uani 1 1 d .
C10 C 0.5141(2) 0.81957(14) 0.74265(11) 0.0336(5) Uani 1 1 d .
H10A H 0.4841 0.8163 0.7849 0.040 Uiso 1 1 calc R
H10B H 0.4606 0.7772 0.7183 0.040 Uiso 1 1 calc R
C11 C 0.7073(3) 0.78852(17) 0.67008(12) 0.0434(6) Uani 1 1 d .
H11A H 0.6658 0.7328 0.6551 0.052 Uiso 1 1 calc R
H11B H 0.8066 0.7820 0.6671 0.052 Uiso 1 1 calc R
C12 C 0.6612(3) 0.86785(17) 0.62965(10) 0.0411(6) Uani 1 1 d .
H12A H 0.7299 0.9157 0.6318 0.049 Uiso 1 1 calc R
H12B H 0.6563 0.8473 0.5876 0.049 Uiso 1 1 calc R
C13 C 0.5233(2) 0.90615(14) 0.64792(10) 0.0314(5) Uani 1 1 d .
C14 C 0.5034(2) 0.91803(14) 0.71727(10) 0.0285(5) Uani 1 1 d .
C15 C 0.3653(2) 0.96267(15) 0.73025(10) 0.0323(5) Uani 1 1 d .
C16 C 0.1273(2) 0.9362(2) 0.74346(13) 0.0504(7) Uani 1 1 d .
H16A H 0.1348 0.9808 0.7753 0.076 Uiso 1 1 calc R
H16B H 0.0717 0.8863 0.7574 0.076 Uiso 1 1 calc R
H16C H 0.0851 0.9633 0.7082 0.076 Uiso 1 1 calc R
C17 C 0.5357(2) 0.16782(15) -0.01941(11) 0.0369(5) Uani 1 1 d .
C18 C 0.5574(3) 0.25347(17) 0.00688(15) 0.0520(7) Uani 1 1 d .
H18 H 0.6105 0.2966 -0.0134 0.062 Uiso 1 1 calc R
C19 C 0.5006(3) 0.27358(17) 0.06217(15) 0.0557(8) Uani 1 1 d .
H19 H 0.5181 0.3295 0.0804 0.067 Uiso 1 1 calc R
C20 C 0.4175(3) 0.21112(16) 0.09116(12) 0.0462(6) Uani 1 1 d .
H20 H 0.3745 0.2261 0.1278 0.055 Uiso 1 1 calc R
C21 C 0.3982(2) 0.12656(14) 0.06579(10) 0.0344(5) Uani 1 1 d .
H21 H 0.3425 0.0848 0.0860 0.041 Uiso 1 1 calc R
C22 C 0.4596(2) 0.10143(13) 0.01069(10) 0.0267(4) Uani 1 1 d .
C23 C 0.4400(2) 0.00714(13) -0.01562(9) 0.0238(4) Uani 1 1 d .
H23 H 0.4798 0.0083 -0.0568 0.029 Uiso 1 1 calc R
C24 C 0.2885(2) -0.02116(14) -0.02303(10) 0.0285(4) Uani 1 1 d .
H24 H 0.2289 0.0180 0.0018 0.034 Uiso 1 1 calc R
C25 C 0.2774(2) -0.12157(13) -0.00117(10) 0.0296(5) Uani 1 1 d .
C26 C 0.4254(2) -0.15590(13) -0.00849(10) 0.0288(4) Uani 1 1 d .
H26A H 0.4484 -0.1661 -0.0511 0.035 Uiso 1 1 calc R
H26B H 0.4407 -0.2115 0.0144 0.035 Uiso 1 1 calc R
C27 C 0.2374(3) -0.12539(17) 0.06659(11) 0.0417(6) Uani 1 1 d .
H27A H 0.1710 -0.0775 0.0747 0.050 Uiso 1 1 calc R
H27B H 0.1920 -0.1830 0.0744 0.050 Uiso 1 1 calc R
C28 C 0.3571(3) -0.1153(2) 0.11114(11) 0.0502(7) Uani 1 1 d .
H28A H 0.3246 -0.0813 0.1463 0.060 Uiso 1 1 calc R
H28B H 0.3824 -0.1755 0.1254 0.060 Uiso 1 1 calc R
C29 C 0.4838(2) -0.06994(14) 0.08761(10) 0.0301(5) Uani 1 1 d .
C30 C 0.5077(2) -0.07606(13) 0.01841(9) 0.0248(4) Uani 1 1 d .
C31 C 0.6614(2) -0.08610(13) 0.00754(9) 0.0266(4) Uani 1 1 d .
C32 C 0.8712(3) -0.01407(19) -0.01566(13) 0.0490(6) Uani 1 1 d .
H32A H 0.9182 -0.0352 0.0203 0.074 Uiso 1 1 calc R
H32B H 0.9051 0.0451 -0.0265 0.074 Uiso 1 1 calc R
H32C H 0.8875 -0.0556 -0.0487 0.074 Uiso 1 1 calc R
Cl1 Cl 0.87180(7) 1.06503(4) 0.81438(3) 0.04416(16) Uani 1 1 d .
Cl2 Cl 0.60493(8) 0.14834(5) -0.09127(3) 0.0588(2) Uani 1 1 d .
N1 N 0.7615(2) 0.87500(13) 0.82859(9) 0.0405(5) Uani 1 1 d .
N2 N 0.2469(2) -0.01618(13) -0.08901(9) 0.0390(5) Uani 1 1 d .
O1 O 0.6672(2) 0.88425(14) 0.86504(8) 0.0570(5) Uani 1 1 d .
O2 O 0.8772(2) 0.84933(13) 0.84217(9) 0.0564(5) Uani 1 1 d .
O3 O 0.7157(2) 0.72813(10) 0.77283(9) 0.0488(5) Uani 1 1 d .
H3A H 0.6944 0.6800 0.7565 0.073 Uiso 1 1 calc R
O4 O 0.43267(18) 0.92342(12) 0.61189(7) 0.0438(4) Uani 1 1 d .
O5 O 0.35116(19) 1.04152(12) 0.74202(9) 0.0518(5) Uani 1 1 d .
O6 O 0.26339(16) 0.90334(12) 0.72754(9) 0.0441(4) Uani 1 1 d .
O7 O 0.3231(2) -0.05001(15) -0.12739(8) 0.0579(5) Uani 1 1 d .
O8 O 0.1373(2) 0.01953(16) -0.10081(10) 0.0687(6) Uani 1 1 d .
O9 O 0.17675(17) -0.16444(10) -0.03778(8) 0.0426(4) Uani 1 1 d .
H9 H 0.1712 -0.2183 -0.0283 0.064 Uiso 1 1 calc R
O10 O 0.56463(18) -0.03014(11) 0.12010(7) 0.0395(4) Uani 1 1 d .
O11 O 0.72363(16) -0.00883(10) -0.00344(8) 0.0394(4) Uani 1 1 d .
O12 O 0.71974(17) -0.15805(11) 0.00977(8) 0.0405(4) Uani 1 1 d .

loop_
_atom_site_aniso_label
_atom_site_aniso_U_11
_atom_site_aniso_U_22
_atom_site_aniso_U_33
_atom_site_aniso_U_23
_atom_site_aniso_U_13
_atom_site_aniso_U_12
C1 0.0317(12) 0.0300(10) 0.0372(11) -0.0051(9) 0.0055(9) 0.0003(9)
C2 0.0465(14) 0.0301(11) 0.0521(14) -0.0088(10) 0.0088(12) -0.0083(11)
C3 0.0603(17) 0.0271(11) 0.0497(14) 0.0028(10) 0.0176(13) -0.0049(12)
C4 0.0556(16) 0.0332(11) 0.0368(12) 0.0078(9) 0.0098(11) 0.0078(12)
C5 0.0379(12) 0.0299(10) 0.0351(11) 0.0024(8) 0.0018(10) 0.0027(10)
C6 0.0268(10) 0.0266(9) 0.0301(10) -0.0004(8) 0.0042(8) 0.0024(9)
C7 0.0241(10) 0.0279(10) 0.0275(10) 0.0016(8) 0.0016(8) 0.0011(9)
C8 0.0275(11) 0.0291(11) 0.0338(11) 0.0054(9) -0.0009(9) -0.0005(9)
C9 0.0339(12) 0.0237(10) 0.0480(13) 0.0035(9) -0.0064(11) 0.0013(9)
C10 0.0301(12) 0.0297(11) 0.0410(12) 0.0052(9) -0.0034(10) -0.0038(9)
C11 0.0378(13) 0.0403(13) 0.0523(14) -0.0093(10) -0.0003(12) 0.0101(11)
C12 0.0392(13) 0.0481(13) 0.0359(12) -0.0045(10) 0.0041(10) 0.0066(11)
C13 0.0319(11) 0.0289(10) 0.0334(11) 0.0021(9) -0.0020(10) -0.0036(9)
C14 0.0251(10) 0.0287(11) 0.0317(11) 0.0045(9) 0.0011(8) -0.0009(9)
C15 0.0277(11) 0.0369(12) 0.0322(11) 0.0090(9) 0.0011(9) 0.0041(10)
C16 0.0228(12) 0.0706(18) 0.0579(15) 0.0109(14) 0.0065(11) 0.0035(12)
C17 0.0335(12) 0.0280(11) 0.0492(13) 0.0081(10) -0.0016(10) -0.0015(10)
C18 0.0543(17) 0.0245(11) 0.0773(18) 0.0102(12) -0.0080(15) -0.0088(11)
C19 0.0642(19) 0.0254(12) 0.077(2) -0.0131(13) -0.0193(16) 0.0021(12)
C20 0.0536(16) 0.0362(12) 0.0489(14) -0.0139(11) -0.0085(13) 0.0143(12)
C21 0.0362(12) 0.0284(10) 0.0385(11) -0.0013(9) -0.0013(10) 0.0050(10)
C22 0.0242(10) 0.0208(9) 0.0353(11) 0.0006(8) -0.0033(9) 0.0022(8)
C23 0.0233(10) 0.0217(9) 0.0265(9) 0.0016(8) 0.0006(8) 0.0005(8)
C24 0.0242(10) 0.0254(10) 0.0358(11) -0.0020(8) -0.0004(8) 0.0028(8)
C25 0.0247(10) 0.0229(10) 0.0413(12) -0.0017(8) -0.0007(9) -0.0048(8)
C26 0.0300(10) 0.0196(9) 0.0368(11) -0.0030(8) -0.0008(9) -0.0009(8)
C27 0.0328(12) 0.0408(13) 0.0516(14) 0.0066(10) 0.0107(11) -0.0037(10)
C28 0.0578(17) 0.0570(15) 0.0359(12) 0.0046(11) 0.0102(12) -0.0209(14)
C29 0.0335(11) 0.0239(10) 0.0328(11) 0.0052(9) -0.0001(9) 0.0037(9)
C30 0.0242(10) 0.0196(10) 0.0305(10) -0.0015(8) -0.0001(8) 0.0005(8)
C31 0.0275(11) 0.0263(10) 0.0262(9) -0.0013(8) -0.0005(8) 0.0025(9)
C32 0.0259(12) 0.0553(15) 0.0658(17) -0.0024(13) 0.0074(12) -0.0087(11)
Cl1 0.0455(3) 0.0417(3) 0.0453(3) -0.0066(2) -0.0122(3) -0.0022(3)
Cl2 0.0658(5) 0.0528(4) 0.0577(4) 0.0158(3) 0.0222(3) -0.0094(3)
N1 0.0422(12) 0.0366(10) 0.0428(11) 0.0088(8) -0.0108(10) -0.0020(9)
N2 0.0334(11) 0.0377(10) 0.0457(11) 0.0025(9) -0.0116(9) -0.0002(9)
O1 0.0614(12) 0.0735(13) 0.0361(9) 0.0158(9) 0.0006(9) 0.0026(11)
O2 0.0497(11) 0.0535(11) 0.0659(11) 0.0106(9) -0.0273(10) 0.0044(9)
O3 0.0524(11) 0.0244(8) 0.0698(12) 0.0093(8) -0.0191(10) 0.0039(8)
O4 0.0411(10) 0.0534(10) 0.0371(9) 0.0019(7) -0.0088(8) 0.0017(8)
O5 0.0388(10) 0.0388(10) 0.0778(13) 0.0056(9) 0.0114(9) 0.0101(8)
O6 0.0220(8) 0.0511(9) 0.0593(11) 0.0013(8) 0.0040(8) -0.0016(7)
O7 0.0550(12) 0.0815(13) 0.0372(9) -0.0076(9) -0.0048(9) 0.0041(11)
O8 0.0487(12) 0.0776(14) 0.0798(14) 0.0042(12) -0.0276(11) 0.0194(11)
O9 0.0350(9) 0.0299(8) 0.0628(10) -0.0024(7) -0.0113(8) -0.0064(7)
O10 0.0383(9) 0.0471(9) 0.0330(8) -0.0020(7) -0.0077(7) 0.0007(8)
O11 0.0243(8) 0.0308(8) 0.0630(10) 0.0025(7) 0.0048(7) -0.0023(6)
O12 0.0340(8) 0.0316(8) 0.0561(10) 0.0041(7) 0.0045(7) 0.0101(7)

loop_
_atom_type_symbol
_atom_type_description
_atom_type_scat_dispersion_real
_atom_type_scat_dispersion_imag
_atom_type_scat_source
C C 0.0033 0.0016 'International Tables Vol C Tables 4.2.6.8 and 6.1.1.4'
H H 0.0000 0.0000 'International Tables Vol C Tables 4.2.6.8 and 6.1.1.4'
N N 0.0061 0.0033 'International Tables Vol C Tables 4.2.6.8 and 6.1.1.4'
O O 0.0106 0.0060 'International Tables Vol C Tables 4.2.6.8 and 6.1.1.4'
Cl Cl 0.1484 0.1585 'International Tables Vol C Tables 4.2.6.8 and 6.1.1.4'

loop_
_geom_angle_atom_site_label_1
_geom_angle_atom_site_label_2
_geom_angle_atom_site_label_3
_geom_angle
C2 C1 C6 122.4(2)
C2 C1 Cl1 116.47(19)
C6 C1 Cl1 121.11(17)
C3 C2 C1 120.6(2)
C2 C3 C4 118.7(2)
C3 C4 C5 120.9(2)
C4 C5 C6 122.1(2)
C5 C6 C1 115.19(19)
C5 C6 C7 122.25(19)
C1 C6 C7 122.48(19)
C6 C7 C8 115.92(17)
C6 C7 C14 117.80(16)
C8 C7 C14 104.26(16)
N1 C8 C7 112.54(17)
N1 C8 C9 106.50(17)
C7 C8 C9 106.38(17)
O3 C9 C10 114.2(2)
O3 C9 C11 110.76(19)
C10 C9 C11 110.5(2)
O3 C9 C8 108.43(18)
C10 C9 C8 102.80(18)
C11 C9 C8 109.8(2)
C9 C10 C14 101.44(18)
C9 C11 C12 112.61(19)
C13 C12 C11 113.0(2)
O4 C13 C12 123.5(2)
O4 C13 C14 121.9(2)
C12 C13 C14 114.58(19)
C15 C14 C13 110.14(18)
C15 C14 C10 113.28(18)
C13 C14 C10 103.76(17)
C15 C14 C7 112.06(17)
C13 C14 C7 114.95(17)
C10 C14 C7 102.21(16)
O5 C15 O6 124.4(2)
O5 C15 C14 124.1(2)
O6 C15 C14 111.46(18)
C22 C17 C18 121.1(2)
C22 C17 Cl2 121.28(18)
C18 C17 Cl2 117.59(19)
C19 C18 C17 120.0(2)
C18 C19 C20 120.1(2)
C21 C20 C19 119.8(2)
C20 C21 C22 122.1(2)
C17 C22 C21 116.74(19)
C17 C22 C23 122.02(19)
C21 C22 C23 121.21(18)
C22 C23 C24 114.13(16)
C22 C23 C30 118.66(16)
C24 C23 C30 103.76(15)
N2 C24 C23 110.19(18)
N2 C24 C25 108.88(17)
C23 C24 C25 106.92(16)
O9 C25 C26 116.20(17)
O9 C25 C27 110.96(18)
C26 C25 C27 109.05(19)
O9 C25 C24 107.30(17)
C26 C25 C24 102.49(16)
C27 C25 C24 110.45(18)
C25 C26 C30 101.22(15)
C28 C27 C25 115.0(2)
C29 C28 C27 116.8(2)
O10 C29 C28 123.2(2)
O10 C29 C30 120.71(19)
C28 C29 C30 116.05(19)
C31 C30 C29 108.00(17)
C31 C30 C26 112.07(16)
C29 C30 C26 110.14(17)
C31 C30 C23 114.26(16)
C29 C30 C23 110.97(15)
C26 C30 C23 101.32(15)
O12 C31 O11 123.7(2)
O12 C31 C30 122.85(19)
O11 C31 C30 113.41(17)
O2 N1 O1 124.3(2)
O2 N1 C8 117.0(2)
O1 N1 C8 118.57(19)
O8 N2 O7 124.0(2)
O8 N2 C24 117.4(2)
O7 N2 C24 118.57(19)
C15 O6 C16 116.8(2)
C31 O11 C32 116.12(18)

loop_
_geom_bond_atom_site_label_1
_geom_bond_atom_site_label_2
_geom_bond_distance
C1 C2 1.386(3)
C1 C6 1.401(3)
C1 Cl1 1.736(2)
C2 C3 1.366(4)
C3 C4 1.376(4)
C4 C5 1.382(3)
C5 C6 1.398(3)
C6 C7 1.525(3)
C7 C8 1.553(3)
C7 C14 1.561(3)
C8 N1 1.509(3)
C8 C9 1.554(3)
C9 O3 1.416(3)
C9 C10 1.517(3)
C9 C11 1.522(4)
C10 C14 1.554(3)
C11 C12 1.531(3)
C12 C13 1.505(3)
C13 O4 1.208(3)
C13 C14 1.539(3)
C14 C15 1.518(3)
C15 O5 1.196(3)
C15 O6 1.319(3)
C16 O6 1.448(3)
C17 C22 1.390(3)
C17 C18 1.401(4)
C17 Cl2 1.733(2)
C18 C19 1.361(4)
C19 C20 1.377(4)
C20 C21 1.375(3)
C21 C22 1.394(3)
C22 C23 1.514(3)
C23 C24 1.535(3)
C23 C30 1.576(3)
C24 N2 1.500(3)
C24 C25 1.556(3)
C25 O9 1.411(3)
C25 C26 1.530(3)
C25 C27 1.533(3)
C26 C30 1.537(3)
C27 C28 1.523(4)
C28 C29 1.490(3)
C29 O10 1.209(3)
C29 C30 1.534(3)
C30 C31 1.516(3)
C31 O12 1.201(3)
C31 O11 1.309(3)
C32 O11 1.457(3)
N1 O2 1.220(3)
N1 O1 1.221(3)
N2 O8 1.213(3)
N2 O7 1.224(3)
